data_7046463
loop_
_publ_author_name
'Li, Hui'
'Liu, Hong-Bin'
'Tao, Xiao-Min'
'Su, Jian'
'Ning, Ping-Fan'
'Xu, Xiu-Fang'
'Zhou, Yu'
'Gu, Wen'
'Liu, Xin'

_publ_section_title
;
 Novel single component tri-rare-earth emitting MOF for warm white light
 LEDs.
;
_journal_issue 25
_journal_name_full 'Dalton transactions (Cambridge, England : 2003)'
_journal_page_first 8427
_journal_page_last 8433
_journal_paper_doi 10.1039/c8dt01477a
_journal_volume 47
_journal_year 2018
_chemical_formula_moiety '0.5(C96 H60 N4 O32 Sm4), H2 O, 2(C2 H8 N)'
_chemical_formula_sum 'C52 H48 N4 O17 Sm2'
_chemical_formula_weight 1301.66
_space_group_crystal_system monoclinic
_space_group_IT_number 13
_space_group_name_Hall '-P 2yc'
_space_group_name_H-M_alt 'P 1 2/c 1'
_symmetry_space_group_name_Hall '-P 2yc'
_symmetry_space_group_name_H-M 'P 1 2/c 1'
_atom_sites_solution_hydrogens mixed
_atom_sites_solution_primary direct
_audit_creation_date 2017-06-10
_audit_creation_method
;
Olex2 1.2
(compiled 2017.03.28 svn.r3405 for OlexSys, GUI svn.r5337)
;
_audit_update_record
;
2017-06-10 deposited with the CCDC.
2018-05-28 downloaded from the CCDC.
;
_cell_angle_alpha 90
_cell_angle_beta 107.544(4)
_cell_angle_gamma 90
_cell_formula_units_Z 2
_cell_length_a 15.709(3)
_cell_length_b 9.8734(16)
_cell_length_c 21.052(4)
_cell_measurement_reflns_used 8163
_cell_measurement_temperature 113(2)
_cell_measurement_theta_max 27.5
_cell_measurement_theta_min 3.3
_cell_volume 3113.3(10)
_computing_cell_refinement 'CrystalClear-SM Expert 2.1 b42 (Rigaku, 2015)'
_computing_data_collection 'CrystalClear-SM Expert 2.1 b42 (Rigaku, 2015)'
_computing_data_reduction 'CrystalClear-SM Expert 2.1 b42 (Rigaku, 2015)'
_computing_molecular_graphics 'Olex2 (Dolomanov et al., 2009)'
_computing_publication_material 'Olex2 (Dolomanov et al., 2009)'
_computing_structure_refinement 'XL (Sheldrick, 2008)'
_computing_structure_solution 'XS (Sheldrick, 2008)'
_diffrn_ambient_temperature 113.3
_diffrn_measured_fraction_theta_full 0.996
_diffrn_measured_fraction_theta_max 0.991
_diffrn_measurement_device_type 'Bruker P4'
_diffrn_measurement_method '\w scans'
_diffrn_radiation_monochromator graphite
_diffrn_radiation_type MoK\a
_diffrn_radiation_wavelength 0.71073
_diffrn_reflns_av_R_equivalents 0.0411
_diffrn_reflns_av_unetI/netI 0.0268
_diffrn_reflns_Laue_measured_fraction_full 0.996
_diffrn_reflns_Laue_measured_fraction_max 0.991
_diffrn_reflns_limit_h_max 20
_diffrn_reflns_limit_h_min -20
_diffrn_reflns_limit_k_max 12
_diffrn_reflns_limit_k_min -12
_diffrn_reflns_limit_l_max 27
_diffrn_reflns_limit_l_min -27
_diffrn_reflns_number 38583
_diffrn_reflns_point_group_measured_fraction_full 0.996
_diffrn_reflns_point_group_measured_fraction_max 0.991
_diffrn_reflns_theta_full 25.242
_diffrn_reflns_theta_max 27.549
_diffrn_reflns_theta_min 3.320
_exptl_absorpt_coefficient_mu 1.931
_exptl_absorpt_correction_T_max 0.686
_exptl_absorpt_correction_T_min 0.680
_exptl_absorpt_correction_type none
_exptl_absorpt_process_details none
_exptl_crystal_colour Colorless
_exptl_crystal_density_diffrn 1.389
_exptl_crystal_density_method "'not measured'"
_exptl_crystal_description Prism
_exptl_crystal_F_000 1296
_exptl_crystal_size_max 0.2
_exptl_crystal_size_mid 0.1
_exptl_crystal_size_min 0.05
_platon_squeeze_details
;

;
_refine_diff_density_max 4.073
_refine_diff_density_min -1.570
_refine_diff_density_rms 0.147
_refine_ls_extinction_method none
_refine_ls_goodness_of_fit_ref 1.021
_refine_ls_hydrogen_treatment mixed
_refine_ls_matrix_type full
_refine_ls_number_parameters 345
_refine_ls_number_reflns 7121
_refine_ls_number_restraints 19
_refine_ls_restrained_S_all 1.026
_refine_ls_R_factor_all 0.0421
_refine_ls_R_factor_gt 0.0350
_refine_ls_shift/su_max 0.001
_refine_ls_shift/su_mean 0.000
_refine_ls_structure_factor_coef Fsqd
_refine_ls_weighting_details 'w=1/[\s^2^(Fo^2^)+(0.1000P)^2^] where P=(Fo^2^+2Fc^2^)/3'
_refine_ls_weighting_scheme calc
_refine_ls_wR_factor_gt 0.1156
_refine_ls_wR_factor_ref 0.1224
_reflns_Friedel_coverage 0.000
_reflns_number_gt 6151
_reflns_number_total 7186
_reflns_threshold_expression 'I > 2\s(I)'
_cod_data_source_file c8dt01477a2.cif
_cod_data_source_block 1
_cod_depositor_comments 'Adding full bibliography for 7046463--7046465.cif.'
_cod_database_code 7046463
_shelx_shelxl_version_number 2014/7
_shelx_space_group_comment
;
The symmetry employed for this shelxl refinement is uniquely defined
by the following loop, which should always be used as a source of
symmetry information in preference to the above space-group names.
They are only intended as comments.
;
_olex2_refinement_description
;
1. Fixed Uiso
 At 1.2 times of:
  All C(H) groups, All C(H,H) groups, All N(H,H) groups
 At 1.5 times of:
  All C(H,H,H) groups
2. Restrained distances
 O9-H9
 0.8 with sigma of 0.01
3. Uiso/Uaniso restraints and constraints
Uanis(C26) \\sim Ueq: with sigma of 0.01 and sigma for terminal atoms of 0.01
Uanis(N2) \\sim Ueq: with sigma of 0.01 and sigma for terminal atoms of 0.01
Uanis(O9) \\sim Ueq: with sigma of 0.001 and sigma for terminal atoms of 0.001
4.a Secondary CH2 refined with riding coordinates:
 C9(H9a,H9b), C17(H17a,H17b), N2(H2a,H2b)
4.b Aromatic/amide H refined with riding coordinates:
 C8(H8), C16(H16), C23(H23), C15(H15), C24(H24), C3(H3), C11(H11), C19(H19),
 C12(H12), C6(H6), C20(H20)
4.c Idealised Me refined as rotating group:
 C25(H25a,H25b,H25c), C26(H26a,H26b,H26c)
;
_olex2_submission_special_instructions 'No special instructions were received'

loop_
_space_group_symop_operation_xyz
'x, y, z'
'-x, y, -z+1/2'
'-x, -y, -z'
'x, -y, z-1/2'

loop_
_atom_site_label
_atom_site_type_symbol
_atom_site_fract_x
_atom_site_fract_y
_atom_site_fract_z
_atom_site_U_iso_or_equiv
_atom_site_adp_type
_atom_site_occupancy
_atom_site_site_symmetry_order
_atom_site_calc_flag
_atom_site_refinement_flags_posn
_atom_site_refinement_flags_adp
_atom_site_refinement_flags_occupancy
Sm1 Sm 0.39377(2) 0.04142(2) 0.53433(2) 0.01179(9) Uani 1 1 d . . .
O1 O 0.39133(16) 0.1697(3) 0.43773(12) 0.0146(5) Uani 1 1 d . . .
O8 O 0.50975(16) 0.7793(3) 0.40917(13) 0.0173(5) Uani 1 1 d . . .
O7 O 0.43062(17) 0.8842(3) 0.46447(13) 0.0173(5) Uani 1 1 d . . .
O2 O 0.49366(17) 0.0908(3) 0.39338(13) 0.0182(6) Uani 1 1 d . . .
O5 O -0.23817(18) 0.0305(3) 0.04247(15) 0.0185(6) Uani 1 1 d . . .
O3 O 0.37617(18) -0.0522(2) 0.14914(14) 0.0140(5) Uani 1 1 d . . .
O6 O -0.27484(16) 0.2083(3) -0.02356(13) 0.0193(6) Uani 1 1 d . . .
O4 O 0.31326(18) 0.1209(3) 0.08644(13) 0.0193(6) Uani 1 1 d . . .
N1 N 0.15648(19) 0.3666(3) 0.23603(15) 0.0130(6) Uani 1 1 d . . .
C9 C 0.1097(2) 0.4181(4) 0.16875(18) 0.0130(7) Uani 1 1 d . . .
H9A H 0.1505 0.4152 0.1421 0.016 Uiso 1 1 calc R . .
H9B H 0.0939 0.5121 0.1723 0.016 Uiso 1 1 calc R . .
C22 C 0.4378(2) 0.7979(4) 0.42173(18) 0.0139(7) Uani 1 1 d . . .
C8 C 0.2831(2) 0.2469(4) 0.30998(18) 0.0119(7) Uani 1 1 d . . .
H8 H 0.2708 0.2843 0.3468 0.014 Uiso 1 1 calc R . .
C5 C 0.3373(2) 0.0599(4) 0.14256(19) 0.0136(7) Uani 1 1 d . . .
C10 C 0.0262(2) 0.3405(4) 0.13272(18) 0.0135(7) Uani 1 1 d . . .
C1 C 0.4182(2) 0.1400(4) 0.38918(17) 0.0131(7) Uani 1 1 d . . .
C16 C -0.0293(3) 0.3970(4) 0.0735(2) 0.0200(8) Uani 1 1 d . . .
H16 H -0.0126 0.4775 0.0576 0.024 Uiso 1 1 calc R . .
C18 C 0.2173(2) 0.5439(3) 0.3217(2) 0.0112(7) Uani 1 1 d . . .
C17 C 0.1440(2) 0.4419(3) 0.29125(19) 0.0125(7) Uani 1 1 d . . .
H17A H 0.1405 0.3785 0.3256 0.015 Uiso 1 1 calc R . .
H17B H 0.0875 0.4894 0.2762 0.015 Uiso 1 1 calc R . .
C14 C -0.2203(2) 0.1460(4) 0.02516(18) 0.0159(7) Uani 1 1 d . . .
C7 C 0.2276(2) 0.2766(3) 0.24584(17) 0.0112(6) Uani 1 1 d . . .
C23 C 0.3517(3) 0.6642(4) 0.3237(2) 0.0211(8) Uani 1 1 d . . .
H23 H 0.3951 0.6850 0.3034 0.025 Uiso 1 1 calc R . .
C2 C 0.3564(2) 0.1622(4) 0.31931(17) 0.0121(7) Uani 1 1 d . . .
C13 C -0.1343(2) 0.2121(4) 0.06149(18) 0.0161(7) Uani 1 1 d . . .
C15 C -0.1086(2) 0.3344(5) 0.03845(18) 0.0213(9) Uani 1 1 d . . .
H15 H -0.1449 0.3735 -0.0005 0.026 Uiso 1 1 calc R . .
C21 C 0.3577(2) 0.7166(4) 0.38531(18) 0.0130(7) Uani 1 1 d . . .
C24 C 0.2812(3) 0.5804(4) 0.2917(2) 0.0212(8) Uani 1 1 d . . .
H24 H 0.2766 0.5481 0.2493 0.025 Uiso 1 1 calc R . .
C3 C 0.3754(2) 0.1006(4) 0.26553(17) 0.0138(7) Uani 1 1 d . . .
H3 H 0.4249 0.0447 0.2722 0.017 Uiso 1 1 calc R . .
C11 C 0.0011(2) 0.2197(4) 0.15568(19) 0.0158(7) Uani 1 1 d . . .
H11 H 0.0375 0.1808 0.1947 0.019 Uiso 1 1 calc R . .
C19 C 0.2226(3) 0.6006(5) 0.3827(2) 0.0295(10) Uani 1 1 d . . .
H19 H 0.1793 0.5795 0.4031 0.035 Uiso 1 1 calc R . .
C4 C 0.3183(2) 0.1247(4) 0.20136(17) 0.0125(6) Uani 1 1 d . . .
C12 C -0.0787(2) 0.1563(4) 0.12032(19) 0.0170(7) Uani 1 1 d . . .
H12 H -0.0950 0.0757 0.1363 0.020 Uiso 1 1 calc R . .
C6 C 0.2459(2) 0.2126(4) 0.19175(17) 0.0137(7) Uani 1 1 d . . .
H6 H 0.2090 0.2290 0.1488 0.016 Uiso 1 1 calc R . .
C20 C 0.2913(3) 0.6884(5) 0.4140(2) 0.0309(11) Uani 1 1 d . . .
H20 H 0.2927 0.7283 0.4543 0.037 Uiso 1 1 calc R . .
O9 O 0.5000 0.7761(4) 0.2500 0.0208(8) Uani 1 2 d DS TU P
H9 H 0.531(3) 0.817(5) 0.2815(18) 0.041(15) Uiso 1 1 d D . .
C25 C 0.5485(10) 0.4527(8) 0.4282(7) 0.129(6) Uani 1 1 d . . .
H25A H 0.5032 0.4909 0.3911 0.193 Uiso 1 1 calc GR . .
H25B H 0.5329 0.4674 0.4684 0.193 Uiso 1 1 calc GR . .
H25C H 0.5531 0.3572 0.4213 0.193 Uiso 1 1 calc GR . .
N2 N 0.6529(7) 0.5318(9) 0.4352(5) 0.112(3) Uani 1 1 d . U .
H2A H 0.6478 0.6107 0.4542 0.134 Uiso 1 1 calc R . .
H2B H 0.6907 0.4837 0.4673 0.134 Uiso 1 1 calc R . .
C26 C 0.7086(8) 0.5682(9) 0.3914(5) 0.098(3) Uani 1 1 d . U .
H26A H 0.6712 0.5750 0.3461 0.147 Uiso 1 1 calc GR . .
H26B H 0.7529 0.4994 0.3947 0.147 Uiso 1 1 calc GR . .
H26C H 0.7375 0.6535 0.4054 0.147 Uiso 1 1 calc GR . .

loop_
_atom_site_aniso_label
_atom_site_aniso_U_11
_atom_site_aniso_U_22
_atom_site_aniso_U_33
_atom_site_aniso_U_23
_atom_site_aniso_U_13
_atom_site_aniso_U_12
Sm1 0.00908(12) 0.01647(12) 0.00908(12) 0.00045(6) 0.00159(8) -0.00181(5)
O1 0.0135(12) 0.0202(13) 0.0116(12) 0.0033(10) 0.0061(10) 0.0037(9)
O8 0.0100(11) 0.0209(13) 0.0218(14) -0.0030(11) 0.0063(10) -0.0039(10)
O7 0.0165(12) 0.0202(13) 0.0131(13) -0.0057(11) 0.0013(10) -0.0044(10)
O2 0.0118(12) 0.0302(15) 0.0140(13) 0.0091(12) 0.0057(10) 0.0087(11)
O5 0.0097(13) 0.0241(15) 0.0194(15) -0.0016(11) 0.0009(11) 0.0001(10)
O3 0.0140(13) 0.0155(13) 0.0135(13) -0.0020(10) 0.0059(11) 0.0004(9)
O6 0.0127(12) 0.0283(15) 0.0127(13) -0.0007(11) -0.0026(10) -0.0048(11)
O4 0.0227(13) 0.0241(14) 0.0111(13) -0.0008(11) 0.0051(11) 0.0081(11)
N1 0.0091(13) 0.0160(14) 0.0115(14) 0.0001(12) -0.0007(11) 0.0025(11)
C9 0.0074(15) 0.0137(16) 0.0120(17) -0.0004(14) -0.0059(13) -0.0006(13)
C22 0.0147(16) 0.0150(17) 0.0105(16) -0.0004(14) 0.0016(13) -0.0024(13)
C8 0.0098(15) 0.0163(17) 0.0099(16) -0.0013(13) 0.0038(13) -0.0008(12)
C5 0.0080(16) 0.0207(18) 0.0109(18) -0.0037(14) 0.0012(14) -0.0034(13)
C10 0.0077(15) 0.0199(17) 0.0109(16) -0.0059(14) 0.0000(13) -0.0007(13)
C1 0.0128(16) 0.0158(17) 0.0108(16) 0.0039(14) 0.0034(13) 0.0003(13)
C16 0.0212(19) 0.023(2) 0.0150(18) -0.0005(16) 0.0037(15) -0.0046(15)
C18 0.0056(15) 0.0130(17) 0.0150(18) -0.0024(13) 0.0031(14) -0.0010(11)
C17 0.0088(16) 0.0143(17) 0.0152(18) -0.0029(13) 0.0050(14) -0.0007(12)
C14 0.0101(16) 0.025(2) 0.0130(17) -0.0048(15) 0.0040(14) 0.0012(14)
C7 0.0059(14) 0.0119(16) 0.0137(17) -0.0018(13) -0.0003(12) 0.0003(12)
C23 0.0209(18) 0.027(2) 0.0211(19) -0.0087(17) 0.0144(16) -0.0119(15)
C2 0.0115(15) 0.0163(16) 0.0096(16) 0.0009(13) 0.0049(13) -0.0013(12)
C13 0.0111(15) 0.0219(18) 0.0138(17) -0.0041(15) 0.0015(13) -0.0004(14)
C15 0.018(2) 0.029(2) 0.0126(19) 0.0011(15) -0.0031(16) -0.0013(14)
C21 0.0091(15) 0.0143(16) 0.0160(17) -0.0030(14) 0.0045(13) -0.0028(13)
C24 0.027(2) 0.028(2) 0.0124(18) -0.0077(16) 0.0117(17) -0.0133(17)
C3 0.0122(16) 0.0182(18) 0.0118(17) 0.0006(14) 0.0049(13) 0.0031(13)
C11 0.0109(16) 0.0192(18) 0.0143(17) 0.0006(15) -0.0007(13) 0.0044(13)
C19 0.024(2) 0.044(3) 0.031(2) -0.020(2) 0.0227(19) -0.0204(19)
C4 0.0115(15) 0.0172(17) 0.0088(16) 0.0009(14) 0.0031(13) -0.0002(13)
C12 0.0141(17) 0.0160(18) 0.0189(19) -0.0005(15) 0.0019(15) 0.0015(13)
C6 0.0131(16) 0.0186(17) 0.0087(16) -0.0006(14) 0.0023(13) -0.0018(13)
C20 0.033(2) 0.047(3) 0.022(2) -0.022(2) 0.0219(19) -0.024(2)
O9 0.0211(11) 0.0205(12) 0.0210(12) 0.000 0.0068(9) 0.000
C25 0.196(14) 0.071(6) 0.187(13) 0.056(6) 0.159(12) 0.030(6)
N2 0.113(6) 0.108(6) 0.120(7) 0.010(5) 0.044(6) 0.018(4)
C26 0.152(7) 0.076(5) 0.094(6) -0.039(4) 0.077(6) -0.006(5)

loop_
_atom_type_symbol
_atom_type_description
_atom_type_scat_dispersion_real
_atom_type_scat_dispersion_imag
_atom_type_scat_source
C C 0.0030 0.0020 'International Tables Vol C Tables 4.2.6.8 and 6.1.1.4'
H H 0.0000 0.0000 'International Tables Vol C Tables 4.2.6.8 and 6.1.1.4'
N N 0.0060 0.0030 'International Tables Vol C Tables 4.2.6.8 and 6.1.1.4'
O O 0.0110 0.0060 'International Tables Vol C Tables 4.2.6.8 and 6.1.1.4'
Sm Sm -0.1890 4.4100 'International Tables Vol C Tables 4.2.6.8 and 6.1.1.4'

loop_
_geom_angle_atom_site_label_1
_geom_angle_atom_site_label_2
_geom_angle_atom_site_label_3
_geom_angle
_geom_angle_site_symmetry_1
_geom_angle_site_symmetry_3
O1 Sm1 O8 82.89(9) . 3_666
O1 Sm1 O7 68.73(8) . 3_666
O1 Sm1 O5 73.12(9) . 2
O1 Sm1 O3 144.87(8) . 4_556
O1 Sm1 O6 75.41(9) . 2
O1 Sm1 O4 146.80(9) . 4_556
O1 Sm1 C5 159.14(9) . 4_556
O1 Sm1 C14 70.31(9) . 2
O8 Sm1 O7 48.69(8) 3_666 3_666
O8 Sm1 O5 134.64(9) 3_666 2
O8 Sm1 O3 74.25(8) 3_666 4_556
O8 Sm1 O6 84.25(9) 3_666 2
O8 Sm1 O4 125.79(9) 3_666 4_556
O8 Sm1 C5 99.45(10) 3_666 4_556
O8 Sm1 C14 109.29(10) 3_666 2
O7 Sm1 O1 76.04(9) 1_545 .
O7 Sm1 O8 124.38(9) 1_545 3_666
O7 Sm1 O7 75.69(9) 1_545 3_666
O7 Sm1 O2 75.92(9) 1_545 3_656
O7 Sm1 O5 86.74(9) 1_545 2
O7 Sm1 O3 139.04(9) 1_545 4_556
O7 Sm1 O6 135.88(9) 1_545 2
O7 Sm1 O4 96.03(9) 1_545 4_556
O7 Sm1 C5 117.73(10) 1_545 4_556
O7 Sm1 C5 127.94(9) 3_666 4_556
O7 Sm1 C14 110.70(10) 1_545 2
O2 Sm1 O1 131.47(9) 3_656 .
O2 Sm1 O8 81.34(9) 3_656 3_666
O2 Sm1 O7 66.41(9) 3_656 3_666
O2 Sm1 O5 142.63(9) 3_656 2
O2 Sm1 O3 71.38(9) 3_656 4_556
O2 Sm1 O6 146.87(9) 3_656 2
O2 Sm1 O4 74.94(9) 3_656 4_556
O2 Sm1 C5 69.13(9) 3_656 4_556
O2 Sm1 C14 157.76(10) 3_656 2
O5 Sm1 O7 140.76(9) 2 3_666
O5 Sm1 O3 104.75(9) 2 4_556
O5 Sm1 C5 91.30(10) 2 4_556
O5 Sm1 C14 26.32(10) 2 2
O3 Sm1 O7 111.54(8) 4_556 3_666
O3 Sm1 C5 25.89(9) 4_556 4_556
O3 Sm1 C14 92.28(10) 4_556 2
O6 Sm1 O7 122.48(9) 2 3_666
O6 Sm1 O5 52.99(9) 2 2
O6 Sm1 O3 76.05(8) 2 4_556
O6 Sm1 O4 89.97(10) 2 4_556
O6 Sm1 C5 84.16(10) 2 4_556
O6 Sm1 C14 26.82(10) 2 2
O4 Sm1 O7 141.35(8) 4_556 3_666
O4 Sm1 O5 74.29(9) 4_556 2
O4 Sm1 O3 52.20(8) 4_556 4_556
O4 Sm1 C5 26.46(10) 4_556 4_556
O4 Sm1 C14 83.15(10) 4_556 2
C14 Sm1 O7 135.33(9) 2 3_666
C14 Sm1 C5 89.53(10) 2 4_556
C1 O1 Sm1 130.4(2) . .
C22 O8 Sm1 105.3(2) . 3_666
Sm1 O7 Sm1 104.31(9) 1_565 3_666
C22 O7 Sm1 171.1(2) . 1_565
C22 O7 Sm1 83.5(2) . 3_666
C1 O2 Sm1 140.2(2) . 3_656
C14 O5 Sm1 91.9(2) . 2
C5 O3 Sm1 92.7(2) . 4
C14 O6 Sm1 93.3(2) . 2
C5 O4 Sm1 93.2(2) . 4
C17 N1 C9 116.6(3) . .
C7 N1 C9 120.5(3) . .
C7 N1 C17 120.4(3) . .
N1 C9 C10 114.4(3) . .
O8 C22 O7 121.9(3) . .
O8 C22 C21 119.2(3) . .
O7 C22 C21 119.0(3) . .
C2 C8 C7 120.8(3) . .
O3 C5 Sm1 61.39(19) . 4
O3 C5 O4 121.2(3) . .
O3 C5 C4 119.8(3) . .
O4 C5 Sm1 60.32(19) . 4
O4 C5 C4 119.0(3) . .
C4 C5 Sm1 172.5(2) . 4
C16 C10 C9 117.2(3) . .
C11 C10 C9 123.7(3) . .
C11 C10 C16 119.1(3) . .
O1 C1 O2 125.1(3) . .
O1 C1 C2 118.9(3) . .
O2 C1 C2 116.0(3) . .
C15 C16 C10 120.9(4) . .
C24 C18 C17 122.8(3) . .
C19 C18 C17 119.1(3) . .
C19 C18 C24 118.1(3) . .
N1 C17 C18 114.4(3) . .
O5 C14 Sm1 61.76(19) . 2
O5 C14 O6 121.1(3) . .
O5 C14 C13 119.8(3) . .
O6 C14 Sm1 59.83(18) . 2
O6 C14 C13 119.1(3) . .
C13 C14 Sm1 172.8(2) . 2
N1 C7 C8 121.1(3) . .
N1 C7 C6 121.2(3) . .
C8 C7 C6 117.8(3) . .
C21 C23 C24 120.2(3) . .
C8 C2 C1 119.1(3) . .
C8 C2 C3 121.3(3) . .
C3 C2 C1 119.6(3) . .
C15 C13 C14 120.7(3) . .
C12 C13 C14 120.8(3) . .
C12 C13 C15 118.5(3) . .
C16 C15 C13 120.3(4) . .
C23 C21 C22 119.7(3) . .
C23 C21 C20 119.4(3) . .
C20 C21 C22 120.9(3) . .
C23 C24 C18 121.1(4) . .
C2 C3 C4 118.6(3) . .
C10 C11 C12 120.1(3) . .
C18 C19 C20 121.0(3) . .
C3 C4 C5 119.7(3) . .
C6 C4 C5 120.1(3) . .
C6 C4 C3 120.1(3) . .
C13 C12 C11 121.1(4) . .
C4 C6 C7 121.3(3) . .
C21 C20 C19 120.0(4) . .
C26 N2 C25 138.6(10) . .

loop_
_geom_bond_atom_site_label_1
_geom_bond_atom_site_label_2
_geom_bond_distance
_geom_bond_site_symmetry_2
Sm1 O1 2.386(2) .
Sm1 O8 2.400(3) 3_666
Sm1 O7 2.328(3) 1_545
Sm1 O7 2.848(3) 3_666
Sm1 O2 2.351(3) 3_656
Sm1 O5 2.494(3) 2
Sm1 O3 2.516(3) 4_556
Sm1 O6 2.450(3) 2
Sm1 O4 2.492(3) 4_556
Sm1 C5 2.863(4) 4_556
Sm1 C14 2.829(4) 2
O1 C1 1.253(4) .
O8 Sm1 2.400(3) 3_666
O8 C22 1.250(4) .
O7 Sm1 2.329(3) 1_565
O7 Sm1 2.848(3) 3_666
O7 C22 1.268(4) .
O2 Sm1 2.351(3) 3_656
O2 C1 1.259(4) .
O5 Sm1 2.494(3) 2
O5 C14 1.255(5) .
O3 Sm1 2.516(3) 4
O3 C5 1.252(4) .
O6 Sm1 2.450(3) 2
O6 C14 1.279(5) .
O4 Sm1 2.491(3) 4
O4 C5 1.277(5) .
N1 C9 1.475(5) .
N1 C17 1.442(5) .
N1 C7 1.393(4) .
C9 C10 1.511(5) .
C22 C21 1.494(5) .
C8 C7 1.400(5) .
C8 C2 1.387(5) .
C5 Sm1 2.863(4) 4
C5 C4 1.501(5) .
C10 C16 1.403(5) .
C10 C11 1.388(5) .
C1 C2 1.515(5) .
C16 C15 1.388(5) .
C18 C17 1.518(5) .
C18 C24 1.385(5) .
C18 C19 1.381(5) .
C14 Sm1 2.829(4) 2
C14 C13 1.488(5) .
C7 C6 1.406(5) .
C23 C21 1.374(5) .
C23 C24 1.384(5) .
C2 C3 1.394(5) .
C13 C15 1.405(6) .
C13 C12 1.396(5) .
C21 C20 1.383(5) .
C3 C4 1.398(5) .
C11 C12 1.398(5) .
C19 C20 1.386(6) .
C4 C6 1.397(5) .
C25 N2 1.783(16) .
N2 C26 1.493(13) .
